data_2232764
loop_
_publ_author_name
'Kinfe, Henok H.'
'Hamese, Augustine'
'Hughes, Tanya'
'Omondi, Bernard'

_publ_section_title
;
 <i>N</i>-Benzyl-<i>P</i>-(2-ethylphenyl)-<i>P</i>-phenylphosphinic amide
;
_journal_coeditor_code HG5139
_journal_issue 12
_journal_name_full 'Acta Crystallographica Section E'
_journal_page_first o3392
_journal_paper_doi 10.1107/S1600536811049014
_journal_volume 67
_journal_year 2011
_chemical_formula_iupac 'C21 H22 N O P'
_chemical_formula_moiety 'C21 H22 N O P'
_chemical_formula_sum 'C21 H22 N O P'
_chemical_formula_weight 335.37
_chemical_name_systematic
;
<i>N</i>-Benzyl-<i>P</i>-(2-ethylphenyl)-<i>P</i>-phenylphosphinic amide
;
_space_group_IT_number 14
_symmetry_cell_setting monoclinic
_symmetry_space_group_name_Hall '-P 2ybc'
_symmetry_space_group_name_H-M 'P 1 21/c 1'
_atom_sites_solution_hydrogens geom
_atom_sites_solution_primary direct
_atom_sites_solution_secondary difmap
_audit_conform_dict_name cif_core.dic
_audit_conform_dict_version 2.4
_audit_creation_method 'WinGX routine CIF_UPDATE'
_cell_angle_alpha 90
_cell_angle_beta 107.5780(10)
_cell_angle_gamma 90
_cell_formula_units_Z 4
_cell_length_a 12.9259(3)
_cell_length_b 15.7098(3)
_cell_length_c 9.1007(2)
_cell_measurement_reflns_used 14165
_cell_measurement_temperature 100(2)
_cell_measurement_theta_max 66.22
_cell_measurement_theta_min 3.59
_cell_volume 1761.73(7)
_computing_cell_refinement 'SAINT-Plus (Bruker, 2008)'
_computing_data_collection 'APEX2 (Bruker, 2008)'
_computing_data_reduction 'SAINT-Plus and XPREP (Bruker, 2008)'
_computing_molecular_graphics 'ORTEP-3 (Farrugia, 1997)'
_computing_publication_material 'WinGX (Farrugia, 1999)'
_computing_structure_refinement 'SHELXL97 (Sheldrick, 2008)'
_computing_structure_solution 'SIR97 (Altomare <i>et al.</i>, 1999)'
_diffrn_ambient_temperature 100(2)
_diffrn_measured_fraction_theta_full 0.952
_diffrn_measured_fraction_theta_max 0.953
_diffrn_measurement_device_type 'Bruker X8 APEXII 4K KappaCCD'
_diffrn_measurement_method '\f and \w scans'
_diffrn_radiation_monochromator graphite
_diffrn_radiation_type CuK\a
_diffrn_radiation_wavelength 1.54178
_diffrn_reflns_av_R_equivalents 0.0341
_diffrn_reflns_limit_h_max 14
_diffrn_reflns_limit_h_min -15
_diffrn_reflns_limit_k_max 18
_diffrn_reflns_limit_k_min -18
_diffrn_reflns_limit_l_max 10
_diffrn_reflns_limit_l_min -9
_diffrn_reflns_number 13806
_diffrn_reflns_theta_full 66.22
_diffrn_reflns_theta_max 66.22
_diffrn_reflns_theta_min 3.59
_diffrn_standards_decay_% 0
_diffrn_standards_interval_count 0
_diffrn_standards_interval_time 0
_diffrn_standards_number 0
_exptl_absorpt_coefficient_mu 1.421
_exptl_absorpt_correction_T_max 0.9721
_exptl_absorpt_correction_T_min 0.5487
_exptl_absorpt_correction_type multi-scan
_exptl_absorpt_process_details '(SADABS; Bruker, 2008)'
_exptl_crystal_colour colourless
_exptl_crystal_density_diffrn 1.264
_exptl_crystal_density_method 'not measured'
_exptl_crystal_description needle
_exptl_crystal_F_000 712
_exptl_crystal_size_max 0.48
_exptl_crystal_size_mid 0.08
_exptl_crystal_size_min 0.02
_refine_diff_density_max 0.566
_refine_diff_density_min -0.569
_refine_ls_extinction_method none
_refine_ls_goodness_of_fit_ref 1.051
_refine_ls_hydrogen_treatment constr
_refine_ls_matrix_type full
_refine_ls_number_parameters 218
_refine_ls_number_reflns 2946
_refine_ls_number_restraints 0
_refine_ls_restrained_S_all 1.051
_refine_ls_R_factor_all 0.0459
_refine_ls_R_factor_gt 0.0441
_refine_ls_shift/su_max 0.001
_refine_ls_shift/su_mean 0
_refine_ls_structure_factor_coef Fsqd
_refine_ls_weighting_details 'calc w=1/[\s^2^(Fo^2^)+(0.0573P)^2^+1.6926P] where P=(Fo^2^+2Fc^2^)/3'
_refine_ls_weighting_scheme calc
_refine_ls_wR_factor_gt 0.1168
_refine_ls_wR_factor_ref 0.1183
_reflns_number_gt 2772
_reflns_number_total 2946
_reflns_threshold_expression I>2sigma(I)
_cod_data_source_file hg5139.cif
_cod_data_source_block I
_cod_original_sg_symbol_H-M 'P 21/c'
_cod_database_code 2232764
_cod_database_fobs_code 2232764

loop_
_symmetry_equiv_pos_as_xyz
'x, y, z'
'-x, y+1/2, -z+1/2'
'-x, -y, -z'
'x, -y-1/2, z-1/2'

loop_
_atom_site_type_symbol
_atom_site_label
_atom_site_fract_x
_atom_site_fract_y
_atom_site_fract_z
_atom_site_U_iso_or_equiv
_atom_site_adp_type
_atom_site_calc_flag
_atom_site_refinement_flags
_atom_site_occupancy
_atom_site_symmetry_multiplicity
C C1 0.98660(15) 0.18270(12) 0.8933(2) 0.0197(4) Uani d . 1 1
C C2 1.09281(16) 0.21294(13) 0.9436(2) 0.0250(4) Uani d . 1 1
H H2 1.1152 0.2556 0.8857 0.03 Uiso calc R 1 1
C C3 1.16615(17) 0.18153(14) 1.0770(2) 0.0286(5) Uani d . 1 1
H H3 1.2384 0.2026 1.1098 0.034 Uiso calc R 1 1
C C4 1.13436(16) 0.11951(13) 1.1627(2) 0.0258(5) Uani d . 1 1
H H4 1.1847 0.0976 1.2538 0.031 Uiso calc R 1 1
C C5 1.02898(16) 0.08980(13) 1.1148(2) 0.0245(4) Uani d . 1 1
H H5 1.0065 0.0477 1.1736 0.029 Uiso calc R 1 1
C C6 0.95550(15) 0.12126(12) 0.9808(2) 0.0222(4) Uani d . 1 1
H H6 0.8831 0.1004 0.9489 0.027 Uiso calc R 1 1
C C7 0.91011(15) 0.21860(13) 0.7457(2) 0.0236(4) Uani d . 1 1
H H7A 0.9099 0.2815 0.7531 0.028 Uiso calc R 1 1
H H7B 0.9373 0.2033 0.6585 0.028 Uiso calc R 1 1
C C8 0.75770(15) 0.10376(13) 0.4367(2) 0.0215(4) Uani d . 1 1
C C9 0.82914(15) 0.04046(13) 0.5135(2) 0.0248(4) Uani d . 1 1
H H9 0.8565 0.0413 0.6228 0.03 Uiso calc R 1 1
C C10 0.86062(17) -0.02365(14) 0.4320(3) 0.0325(5) Uani d . 1 1
H H10 0.9095 -0.0665 0.4852 0.039 Uiso calc R 1 1
C C11 0.82036(19) -0.02514(16) 0.2719(3) 0.0382(6) Uani d . 1 1
H H11 0.8413 -0.0692 0.2153 0.046 Uiso calc R 1 1
C C12 0.7494(2) 0.03806(16) 0.1952(3) 0.0383(6) Uani d . 1 1
H H12 0.7225 0.0372 0.0858 0.046 Uiso calc R 1 1
C C13 0.71770(17) 0.10198(14) 0.2759(2) 0.0295(5) Uani d . 1 1
H H13 0.6688 0.1447 0.2223 0.035 Uiso calc R 1 1
C C14 0.58144(16) 0.17310(13) 0.5493(2) 0.0237(4) Uani d . 1 1
C C15 0.50497(17) 0.23235(14) 0.4639(2) 0.0291(5) Uani d . 1 1
H H15 0.528 0.2767 0.41 0.035 Uiso calc R 1 1
C C16 0.39696(17) 0.22687(15) 0.4572(3) 0.0338(5) Uani d . 1 1
H H16 0.346 0.2675 0.4004 0.041 Uiso calc R 1 1
C C17 0.36414(17) 0.16148(15) 0.5343(3) 0.0313(5) Uani d . 1 1
H H17 0.2899 0.1569 0.5296 0.038 Uiso calc R 1 1
C C18 0.43787(16) 0.10283(14) 0.6179(2) 0.0278(5) Uani d . 1 1
H H18 0.4133 0.0584 0.6699 0.033 Uiso calc R 1 1
C C19 0.54819(16) 0.10689(13) 0.6284(2) 0.0247(4) Uani d . 1 1
C C20 0.62697(16) 0.04282(14) 0.7234(2) 0.0288(5) Uani d . 1 1
H H20A 0.6801 0.0735 0.8083 0.035 Uiso calc R 1 1
H H20B 0.6675 0.0175 0.6578 0.035 Uiso calc R 1 1
C C21 0.57827(18) -0.02982(15) 0.7939(3) 0.0341(5) Uani d . 1 1
H H21A 0.5395 -0.0061 0.8619 0.051 Uiso calc R 1 1
H H21B 0.6366 -0.0673 0.8533 0.051 Uiso calc R 1 1
H H21C 0.5276 -0.0625 0.7113 0.051 Uiso calc R 1 1
N N1 0.79874(12) 0.18732(10) 0.71386(18) 0.0206(4) Uani d . 1 1
H H1 0.776 0.1667 0.7886 0.025 Uiso calc R 1 1
O O1 0.71769(11) 0.27168(9) 0.45065(15) 0.0254(3) Uani d . 1 1
P P1 0.71741(4) 0.19123(3) 0.53744(5) 0.01919(17) Uani d . 1 1

loop_
_atom_site_aniso_label
_atom_site_aniso_U_11
_atom_site_aniso_U_22
_atom_site_aniso_U_33
_atom_site_aniso_U_12
_atom_site_aniso_U_13
_atom_site_aniso_U_23
C1 0.0195(9) 0.0215(9) 0.0192(10) 0.0013(7) 0.0074(8) -0.0021(7)
C2 0.0216(10) 0.0272(10) 0.0265(10) -0.0034(8) 0.0078(8) 0.0019(8)
C3 0.0194(10) 0.0337(11) 0.0295(11) -0.0023(8) 0.0024(8) -0.0006(9)
C4 0.0238(10) 0.0275(10) 0.0227(10) 0.0055(8) 0.0022(8) 0.0010(8)
C5 0.0272(10) 0.0225(10) 0.0244(10) 0.0022(8) 0.0085(8) 0.0032(8)
C6 0.0201(9) 0.0229(10) 0.0233(10) -0.0007(8) 0.0060(8) 0.0000(8)
C7 0.0185(9) 0.0301(10) 0.0221(10) -0.0039(8) 0.0062(8) 0.0042(8)
C8 0.0194(9) 0.0270(10) 0.0203(9) -0.0050(8) 0.0093(7) 0.0004(8)
C9 0.0204(10) 0.0307(11) 0.0256(10) -0.0017(8) 0.0102(8) 0.0004(8)
C10 0.0240(11) 0.0325(12) 0.0458(13) -0.0015(9) 0.0177(10) -0.0032(10)
C11 0.0390(13) 0.0396(13) 0.0462(14) -0.0108(10) 0.0282(11) -0.0169(11)
C12 0.0442(13) 0.0490(14) 0.0256(11) -0.0133(11) 0.0164(10) -0.0079(10)
C13 0.0327(11) 0.0356(12) 0.0211(10) -0.0059(9) 0.0094(9) 0.0003(9)
C14 0.0206(10) 0.0307(11) 0.0202(10) -0.0018(8) 0.0070(8) -0.0044(8)
C15 0.0276(11) 0.0306(11) 0.0296(11) 0.0007(9) 0.0097(9) 0.0033(9)
C16 0.0239(11) 0.0370(12) 0.0372(12) 0.0061(9) 0.0043(9) 0.0032(10)
C17 0.0210(10) 0.0375(12) 0.0354(12) -0.0020(9) 0.0086(9) -0.0041(10)
C18 0.0224(10) 0.0323(11) 0.0305(11) -0.0058(9) 0.0106(8) -0.0067(9)
C19 0.0231(10) 0.0285(11) 0.0222(10) -0.0022(8) 0.0064(8) -0.0047(8)
C20 0.0239(10) 0.0356(12) 0.0278(11) -0.0026(9) 0.0091(8) 0.0006(9)
C21 0.0308(11) 0.0370(12) 0.0338(12) -0.0036(9) 0.0086(9) 0.0053(10)
N1 0.0180(8) 0.0269(9) 0.0180(8) -0.0029(6) 0.0069(7) 0.0036(6)
O1 0.0255(7) 0.0291(8) 0.0218(7) 0.0018(6) 0.0075(6) 0.0047(6)
P1 0.0162(3) 0.0251(3) 0.0166(3) -0.00091(18) 0.00544(19) 0.00211(18)

loop_
_atom_type_symbol
_atom_type_description
_atom_type_scat_dispersion_real
_atom_type_scat_dispersion_imag
_atom_type_scat_source
C C 0.0181 0.0091 'International Tables Vol C Tables 4.2.6.8 and 6.1.1.4'
H H 0 0 'International Tables Vol C Tables 4.2.6.8 and 6.1.1.4'
N N 0.0311 0.018 'International Tables Vol C Tables 4.2.6.8 and 6.1.1.4'
O O 0.0492 0.0322 'International Tables Vol C Tables 4.2.6.8 and 6.1.1.4'
P P 0.2955 0.4335 'International Tables Vol C Tables 4.2.6.8 and 6.1.1.4'

loop_
_geom_angle_atom_site_label_1
_geom_angle_atom_site_label_2
_geom_angle_atom_site_label_3
_geom_angle
C6 C1 C2 118.48(18)
C6 C1 C7 122.93(17)
C2 C1 C7 118.59(17)
C3 C2 C1 120.79(19)
C3 C2 H2 119.6
C1 C2 H2 119.6
C4 C3 C2 120.18(19)
C4 C3 H3 119.9
C2 C3 H3 119.9
C5 C4 C3 119.48(18)
C5 C4 H4 120.3
C3 C4 H4 120.3
C4 C5 C6 120.29(19)
C4 C5 H5 119.9
C6 C5 H5 119.9
C1 C6 C5 120.77(18)
C1 C6 H6 119.6
C5 C6 H6 119.6
N1 C7 C1 112.92(16)
N1 C7 H7A 109
C1 C7 H7A 109
N1 C7 H7B 109
C1 C7 H7B 109
H7A C7 H7B 107.8
C9 C8 C13 119.37(19)
C9 C8 P1 122.39(15)
C13 C8 P1 118.21(16)
C10 C9 C8 120.60(19)
C10 C9 H9 119.7
C8 C9 H9 119.7
C9 C10 C11 119.8(2)
C9 C10 H10 120.1
C11 C10 H10 120.1
C12 C11 C10 119.7(2)
C12 C11 H11 120.1
C10 C11 H11 120.1
C13 C12 C11 120.7(2)
C13 C12 H12 119.6
C11 C12 H12 119.6
C12 C13 C8 119.8(2)
C12 C13 H13 120.1
C8 C13 H13 120.1
C19 C14 C15 120.01(18)
C19 C14 P1 126.76(16)
C15 C14 P1 113.20(15)
C16 C15 C14 121.0(2)
C16 C15 H15 119.5
C14 C15 H15 119.5
C17 C16 C15 119.0(2)
C17 C16 H16 120.5
C15 C16 H16 120.5
C18 C17 C16 120.71(19)
C18 C17 H17 119.6
C16 C17 H17 119.6
C17 C18 C19 121.8(2)
C17 C18 H18 119.1
C19 C18 H18 119.1
C18 C19 C14 117.48(19)
C18 C19 C20 120.43(19)
C14 C19 C20 122.08(18)
C19 C20 C21 116.47(17)
C19 C20 H20A 108.2
C21 C20 H20A 108.2
C19 C20 H20B 108.2
C21 C20 H20B 108.2
H20A C20 H20B 107.3
C20 C21 H21A 109.5
C20 C21 H21B 109.5
H21A C21 H21B 109.5
C20 C21 H21C 109.5
H21A C21 H21C 109.5
H21B C21 H21C 109.5
C7 N1 P1 118.96(13)
C7 N1 H1 120.5
P1 N1 H1 120.5
O1 P1 N1 116.67(8)
O1 P1 C8 109.12(8)
N1 P1 C8 105.70(9)
O1 P1 C14 108.77(9)
N1 P1 C14 106.44(9)
C8 P1 C14 110.01(9)

loop_
_geom_bond_atom_site_label_1
_geom_bond_atom_site_label_2
_geom_bond_distance
C1 C6 1.386(3)
C1 C2 1.393(3)
C1 C7 1.516(3)
C2 C3 1.386(3)
C2 H2 0.95
C3 C4 1.386(3)
C3 H3 0.95
C4 C5 1.380(3)
C4 H4 0.95
C5 C6 1.391(3)
C5 H5 0.95
C6 H6 0.95
C7 N1 1.465(2)
C7 H7A 0.99
C7 H7B 0.99
C8 C9 1.393(3)
C8 C13 1.398(3)
C8 P1 1.813(2)
C9 C10 1.383(3)
C9 H9 0.95
C10 C11 1.392(3)
C10 H10 0.95
C11 C12 1.388(4)
C11 H11 0.95
C12 C13 1.378(3)
C12 H12 0.95
C13 H13 0.95
C14 C19 1.404(3)
C14 C15 1.409(3)
C14 P1 1.816(2)
C15 C16 1.382(3)
C15 H15 0.95
C16 C17 1.381(3)
C16 H16 0.95
C17 C18 1.378(3)
C17 H17 0.95
C18 C19 1.402(3)
C18 H18 0.95
C19 C20 1.505(3)
C20 C21 1.534(3)
C20 H20A 0.99
C20 H20B 0.99
C21 H21A 0.98
C21 H21B 0.98
C21 H21C 0.98
N1 P1 1.6332(16)
N1 H1 0.88
O1 P1 1.4910(14)

loop_
_geom_hbond_atom_site_label_D
_geom_hbond_atom_site_label_H
_geom_hbond_atom_site_label_A
_geom_hbond_site_symmetry_A
_geom_hbond_distance_DH
_geom_hbond_distance_HA
_geom_hbond_distance_DA
_geom_hbond_angle_DHA
N1 H1 O1 4_566 0.88 2.09 2.742(2) 131
C18 H18 <i>Cg</i>2 3_656 0.95 2.98 3.756(2) 139
C21 H21C <i>Cg</i>3 3_656 0.98 2.83 3.636(3) 140

loop_
_geom_torsion_atom_site_label_1
_geom_torsion_atom_site_label_2
_geom_torsion_atom_site_label_3
_geom_torsion_atom_site_label_4
_geom_torsion
C6 C1 C2 C3 0.8(3)
C7 C1 C2 C3 -179.37(19)
C1 C2 C3 C4 -0.2(3)
C2 C3 C4 C5 -0.5(3)
C3 C4 C5 C6 0.6(3)
C2 C1 C6 C5 -0.7(3)
C7 C1 C6 C5 179.48(19)
C4 C5 C6 C1 0.0(3)
C6 C1 C7 N1 5.2(3)
C2 C1 C7 N1 -174.62(17)
C13 C8 C9 C10 0.1(3)
P1 C8 C9 C10 -177.86(15)
C8 C9 C10 C11 -0.2(3)
C9 C10 C11 C12 0.4(3)
C10 C11 C12 C13 -0.5(3)
C11 C12 C13 C8 0.4(3)
C9 C8 C13 C12 -0.2(3)
P1 C8 C13 C12 177.84(16)
C19 C14 C15 C16 0.5(3)
P1 C14 C15 C16 178.53(17)
C14 C15 C16 C17 -0.8(3)
C15 C16 C17 C18 0.6(3)
C16 C17 C18 C19 0.0(3)
C17 C18 C19 C14 -0.4(3)
C17 C18 C19 C20 178.74(19)
C15 C14 C19 C18 0.1(3)
P1 C14 C19 C18 -177.67(15)
C15 C14 C19 C20 -178.96(19)
P1 C14 C19 C20 3.2(3)
C18 C19 C20 C21 5.3(3)
C14 C19 C20 C21 -175.67(19)
C1 C7 N1 P1 -158.63(13)
C7 N1 P1 O1 -44.63(17)
C7 N1 P1 C8 76.83(16)
C7 N1 P1 C14 -166.21(15)
C9 C8 P1 O1 137.49(16)
C13 C8 P1 O1 -40.47(17)
C9 C8 P1 N1 11.27(18)
C13 C8 P1 N1 -166.69(15)
C9 C8 P1 C14 -103.26(17)
C13 C8 P1 C14 78.79(17)
C19 C14 P1 O1 -176.35(17)
C15 C14 P1 O1 5.72(18)
C19 C14 P1 N1 -49.9(2)
C15 C14 P1 N1 132.20(15)
C19 C14 P1 C8 64.2(2)
C15 C14 P1 C8 -113.75(16)
